data_7107329
loop_
_publ_author_name
'Roger J. Davey'
'Ghazala Sadiq'
'Kevin Back'
'Laura Wilkinson'
'Colin C. Seaton'

_publ_section_title
;
 The isolation of a metastable conglomerate using a combined computational
 and controlled crystallization approach
;
_journal_name_full Chem.Commun.
_journal_page_first 1976
_journal_paper_doi 10.1039/c1cc16173c
_journal_volume 48
_journal_year 2012
_chemical_absolute_configuration rmad
_chemical_formula_moiety 'C8 H7 Cl O3'
_chemical_formula_sum 'C8 H7 Cl O3'
_chemical_formula_weight 186.59
_chemical_name_common '(S)-2-chloromandelic acid'
_chemical_name_systematic
;
S-(2-chlorophenyl)(hydroxy)acetic acid
;
_space_group_IT_number 4
_symmetry_cell_setting monoclinic
_symmetry_space_group_name_Hall 'P 2yb'
_symmetry_space_group_name_H-M 'P 1 21 1'
_atom_sites_solution_hydrogens geom
_atom_sites_solution_primary direct
_atom_sites_solution_secondary difmap
_cell_angle_alpha 90.00
_cell_angle_beta 105.997(5)
_cell_angle_gamma 90.00
_cell_formula_units_Z 4
_cell_length_a 8.0612(4)
_cell_length_b 7.4986(3)
_cell_length_c 13.8910(6)
_cell_measurement_reflns_used 2933
_cell_measurement_temperature 100(2)
_cell_measurement_theta_max 28.4391
_cell_measurement_theta_min 3.1069
_cell_volume 807.16(7)
_computing_cell_refinement
;
CrysAlisPro, Oxford Diffraction Ltd.,
Version 1.171.33.52 (release 06-11-2009 CrysAlis171 .NET)
(compiled Nov 6 2009,16:24:50)
;
_computing_data_collection
;
CrysAlisPro, Oxford Diffraction Ltd.,
Version 1.171.33.52 (release 06-11-2009 CrysAlis171 .NET)
(compiled Nov 6 2009,16:24:50)
;
_computing_data_reduction
;
CrysAlisPro, Oxford Diffraction Ltd.,
Version 1.171.33.52 (release 06-11-2009 CrysAlis171 .NET)
(compiled Nov 6 2009,16:24:50)
;
_computing_structure_refinement 'SHELXL-97 (Sheldrick, 1997)'
_computing_structure_solution 'SHELXS-97 (Sheldrick, 1990)'
_diffrn_ambient_temperature 100(2)
_diffrn_detector_area_resol_mean 8.3367
_diffrn_measured_fraction_theta_full 0.992
_diffrn_measured_fraction_theta_max 0.907
_diffrn_measurement_details
;
1 omega -107.00 78.00 1.0000 1.5000
omega____ theta____ kappa____ phi______ frames
- -21.2308 0.0000 -60.0000 185

2 omega -86.00 -29.00 1.0000 1.5000
omega____ theta____ kappa____ phi______ frames
- -21.2308 137.0000 -87.0000 57

3 omega -84.00 -58.00 1.0000 1.5000
omega____ theta____ kappa____ phi______ frames
- -21.2308 179.0000 150.0000 26

4 omega -6.00 40.00 1.0000 1.5000
omega____ theta____ kappa____ phi______ frames
- 22.6371 -77.0000 60.0000 46

5 omega 22.00 83.00 1.0000 1.5000
omega____ theta____ kappa____ phi______ frames
- 22.6371 -131.0000 -154.0000 61
;
_diffrn_measurement_device_type 'Xcalibur, Sapphire2, large Be window'
_diffrn_measurement_method '\w scans'
_diffrn_orient_matrix_UB_11 -0.0612108801
_diffrn_orient_matrix_UB_12 -0.0256914653
_diffrn_orient_matrix_UB_13 0.0255450219
_diffrn_orient_matrix_UB_21 0.0631092126
_diffrn_orient_matrix_UB_22 0.0122006106
_diffrn_orient_matrix_UB_23 0.0466274257
_diffrn_orient_matrix_UB_31 -0.0259613667
_diffrn_orient_matrix_UB_32 0.0902280074
_diffrn_orient_matrix_UB_33 0.0009681230
_diffrn_radiation_monochromator graphite
_diffrn_radiation_source 'Enhance (Mo) X-ray Source'
_diffrn_radiation_type MoK\a
_diffrn_radiation_wavelength 0.71073
_diffrn_reflns_av_R_equivalents 0.0294
_diffrn_reflns_av_sigmaI/netI 0.0421
_diffrn_reflns_limit_h_max 10
_diffrn_reflns_limit_h_min -10
_diffrn_reflns_limit_k_max 9
_diffrn_reflns_limit_k_min -7
_diffrn_reflns_limit_l_max 16
_diffrn_reflns_limit_l_min -17
_diffrn_reflns_number 5399
_diffrn_reflns_theta_full 27.00
_diffrn_reflns_theta_max 28.50
_diffrn_reflns_theta_min 3.12
_exptl_absorpt_coefficient_mu 0.432
_exptl_absorpt_correction_T_max 1.00000
_exptl_absorpt_correction_T_min 0.85733
_exptl_absorpt_correction_type multi-scan
_exptl_absorpt_process_details
;
CrysAlisPro, Oxford Diffraction Ltd.,
Version 1.171.33.52 (release 06-11-2009 CrysAlis171 .NET)
(compiled Nov 6 2009,16:24:50)
Empirical absorption correction using spherical harmonics,
implemented in SCALE3 ABSPACK scaling algorithm.
;
_exptl_crystal_colour colourless
_exptl_crystal_density_diffrn 1.535
_exptl_crystal_density_method 'not measured'
_exptl_crystal_description block
_exptl_crystal_F_000 384
_exptl_crystal_size_max 0.7
_exptl_crystal_size_mid 0.45
_exptl_crystal_size_min 0.3
_refine_diff_density_max 0.306
_refine_diff_density_min -0.191
_refine_diff_density_rms 0.054
_refine_ls_abs_structure_details 'Flack H D (1983), Acta Cryst. A39, 876-881'
_refine_ls_abs_structure_Flack 0.00(8)
_refine_ls_extinction_method none
_refine_ls_goodness_of_fit_ref 0.989
_refine_ls_hydrogen_treatment mixed
_refine_ls_matrix_type full
_refine_ls_number_parameters 234
_refine_ls_number_reflns 3003
_refine_ls_number_restraints 1
_refine_ls_restrained_S_all 0.989
_refine_ls_R_factor_all 0.0432
_refine_ls_R_factor_gt 0.0336
_refine_ls_shift/su_max 0.001
_refine_ls_shift/su_mean 0.000
_refine_ls_structure_factor_coef Fsqd
_refine_ls_weighting_details 'calc w=1/[\s^2^(Fo^2^)+(0.0420P)^2^+0.0000P] where P=(Fo^2^+2Fc^2^)/3'
_refine_ls_weighting_scheme calc
_refine_ls_wR_factor_gt 0.0733
_refine_ls_wR_factor_ref 0.0762
_reflns_number_gt 2596
_reflns_number_total 3003
_reflns_threshold_expression >2sigma(I)
_cod_data_source_file c1cc16173c.txt
_cod_data_source_block 2CLMA
_cod_original_cell_volume 807.16(6)
_cod_database_code 7107329

loop_
_symmetry_equiv_pos_as_xyz
'x, y, z'
'-x, y+1/2, -z'

loop_
_atom_site_label
_atom_site_type_symbol
_atom_site_fract_x
_atom_site_fract_y
_atom_site_fract_z
_atom_site_U_iso_or_equiv
_atom_site_adp_type
_atom_site_occupancy
_atom_site_symmetry_multiplicity
_atom_site_calc_flag
_atom_site_refinement_flags
Cl1A Cl -0.03295(9) -0.08278(8) -0.86773(5) 0.02600(17) Uani 1 1 d .
O2A O -0.3221(2) -0.2368(3) -0.63116(13) 0.0212(4) Uani 1 1 d .
H2AA H -0.377(3) -0.254(4) -0.585(2) 0.017(7) Uiso 1 1 d .
O3A O 0.1274(2) -0.2054(3) -0.60546(13) 0.0191(4) Uani 1 1 d .
H3A H 0.164(4) -0.120(4) -0.613(2) 0.017(8) Uiso 1 1 d .
O1A O -0.0934(2) -0.2384(3) -0.49512(12) 0.0234(4) Uani 1 1 d .
C1A C -0.1565(3) -0.2286(3) -0.58506(17) 0.0170(5) Uani 1 1 d .
C2A C -0.0506(3) -0.2004(3) -0.65869(18) 0.0155(5) Uani 1 1 d .
H2AB H -0.0780 -0.0798 -0.6898 0.019 Uiso 1 1 calc R
C3A C -0.0876(3) -0.3389(3) -0.74098(18) 0.0159(5) Uani 1 1 d .
C4A C -0.1148(3) -0.5160(3) -0.7190(2) 0.0203(6) Uani 1 1 d .
H4A H -0.1186 -0.5473 -0.6534 0.024 Uiso 1 1 calc R
C5A C -0.1365(4) -0.6479(4) -0.7922(2) 0.0271(7) Uani 1 1 d .
H5A H -0.1548 -0.7684 -0.7765 0.033 Uiso 1 1 calc R
C6A C -0.1311(4) -0.6021(4) -0.8880(2) 0.0292(7) Uani 1 1 d .
H6A H -0.1466 -0.6917 -0.9380 0.035 Uiso 1 1 calc R
C7A C -0.1037(3) -0.4288(4) -0.91154(19) 0.0244(6) Uani 1 1 d .
H7A H -0.1001 -0.3980 -0.9773 0.029 Uiso 1 1 calc R
C8A C -0.0814(3) -0.2994(3) -0.83780(19) 0.0179(6) Uani 1 1 d .
Cl1 Cl -0.49401(9) -0.47399(9) -0.14323(5) 0.02896(18) Uani 1 1 d .
O1 O -0.5107(2) -0.2288(3) -0.50356(13) 0.0231(4) Uani 1 1 d .
O3 O -0.2498(3) -0.3885(3) -0.36002(14) 0.0211(4) Uani 1 1 d .
H3 H -0.233(4) -0.325(4) -0.396(2) 0.022(9) Uiso 1 1 d .
O2 O -0.7039(2) -0.3214(2) -0.42696(13) 0.0213(4) Uani 1 1 d .
H2 H -0.776(4) -0.278(5) -0.483(3) 0.051(11) Uiso 1 1 d .
C1 C -0.5464(3) -0.2985(3) -0.43268(17) 0.0173(5) Uani 1 1 d .
C2 C -0.4098(3) -0.3592(3) -0.33978(17) 0.0160(5) Uani 1 1 d .
H2A H -0.4486 -0.4744 -0.3169 0.019 Uiso 1 1 calc R
C3 C -0.3966(3) -0.2217(4) -0.25776(18) 0.0166(5) Uani 1 1 d .
C4 C -0.3506(3) -0.0477(3) -0.27350(19) 0.0209(6) Uani 1 1 d .
H4 H -0.3262 -0.0180 -0.3347 0.025 Uiso 1 1 calc R
C5 C -0.3397(3) 0.0829(4) -0.2020(2) 0.0262(7) Uani 1 1 d .
H5 H -0.3090 0.2014 -0.2143 0.031 Uiso 1 1 calc R
C6 C -0.3737(3) 0.0405(4) -0.1121(2) 0.0280(7) Uani 1 1 d .
H6 H -0.3661 0.1302 -0.0628 0.034 Uiso 1 1 calc R
C7 C -0.4182(4) -0.1308(4) -0.0942(2) 0.0272(7) Uani 1 1 d .
H7 H -0.4403 -0.1604 -0.0323 0.033 Uiso 1 1 calc R
C8 C -0.4308(3) -0.2605(3) -0.16757(19) 0.0196(6) Uani 1 1 d .

loop_
_atom_site_aniso_label
_atom_site_aniso_U_11
_atom_site_aniso_U_22
_atom_site_aniso_U_33
_atom_site_aniso_U_23
_atom_site_aniso_U_13
_atom_site_aniso_U_12
Cl1A 0.0392(4) 0.0211(3) 0.0210(3) 0.0052(3) 0.0138(3) 0.0008(3)
O2A 0.0154(9) 0.0317(11) 0.0170(9) -0.0010(8) 0.0053(7) 0.0006(8)
O3A 0.0171(9) 0.0208(11) 0.0190(9) 0.0025(8) 0.0043(7) -0.0063(9)
O1A 0.0219(9) 0.0356(11) 0.0132(9) 0.0014(7) 0.0056(7) -0.0011(9)
C1A 0.0191(12) 0.0124(12) 0.0204(13) -0.0003(10) 0.0072(10) 0.0001(10)
C2A 0.0155(12) 0.0134(13) 0.0163(12) 0.0001(9) 0.0025(10) -0.0005(10)
C3A 0.0126(12) 0.0172(14) 0.0175(13) -0.0010(10) 0.0032(10) 0.0005(10)
C4A 0.0203(14) 0.0175(15) 0.0233(14) 0.0012(10) 0.0060(11) 0.0022(10)
C5A 0.0285(16) 0.0164(15) 0.0361(17) -0.0051(12) 0.0085(13) -0.0010(12)
C6A 0.0278(16) 0.0252(17) 0.0333(16) -0.0131(13) 0.0066(13) 0.0015(13)
C7A 0.0243(14) 0.0308(17) 0.0176(13) -0.0047(11) 0.0049(11) 0.0016(12)
C8A 0.0178(13) 0.0166(14) 0.0192(13) 0.0023(10) 0.0049(11) 0.0008(11)
Cl1 0.0444(4) 0.0235(4) 0.0234(3) 0.0036(3) 0.0167(3) -0.0019(3)
O1 0.0174(9) 0.0333(10) 0.0194(9) 0.0069(8) 0.0065(7) 0.0033(8)
O3 0.0209(10) 0.0234(11) 0.0209(10) 0.0027(8) 0.0091(8) 0.0066(8)
O2 0.0182(10) 0.0288(11) 0.0169(10) 0.0040(7) 0.0046(8) 0.0023(8)
C1 0.0207(13) 0.0174(13) 0.0150(12) -0.0032(9) 0.0068(10) 0.0009(10)
C2 0.0180(13) 0.0137(13) 0.0159(12) 0.0000(10) 0.0039(10) 0.0018(10)
C3 0.0146(12) 0.0147(13) 0.0184(13) -0.0019(10) 0.0012(10) 0.0033(11)
C4 0.0192(13) 0.0199(15) 0.0241(14) 0.0015(10) 0.0066(11) 0.0012(11)
C5 0.0198(14) 0.0183(15) 0.0368(17) -0.0042(11) 0.0017(12) -0.0014(11)
C6 0.0217(14) 0.0280(17) 0.0311(15) -0.0166(14) 0.0020(12) 0.0000(14)
C7 0.0266(15) 0.0360(19) 0.0187(14) -0.0067(12) 0.0057(12) 0.0027(13)
C8 0.0196(13) 0.0191(15) 0.0190(13) 0.0001(11) 0.0037(10) 0.0007(11)

loop_
_atom_type_symbol
_atom_type_description
_atom_type_scat_dispersion_real
_atom_type_scat_dispersion_imag
_atom_type_scat_source
C C 0.0033 0.0016 'International Tables Vol C Tables 4.2.6.8 and 6.1.1.4'
H H 0.0000 0.0000 'International Tables Vol C Tables 4.2.6.8 and 6.1.1.4'
O O 0.0106 0.0060 'International Tables Vol C Tables 4.2.6.8 and 6.1.1.4'
Cl Cl 0.1484 0.1585 'International Tables Vol C Tables 4.2.6.8 and 6.1.1.4'

loop_
_geom_angle_atom_site_label_1
_geom_angle_atom_site_label_2
_geom_angle_atom_site_label_3
_geom_angle
C1A O2A H2AA 107.4(17)
C2A O3A H3A 107(2)
O1A C1A O2A 125.4(2)
O1A C1A C2A 123.3(2)
O2A C1A C2A 111.3(2)
O3A C2A C3A 109.6(2)
O3A C2A C1A 108.69(19)
C3A C2A C1A 112.6(2)
O3A C2A H2AB 108.6
C3A C2A H2AB 108.6
C1A C2A H2AB 108.6
C8A C3A C4A 117.6(2)
C8A C3A C2A 122.2(2)
C4A C3A C2A 120.0(2)
C5A C4A C3A 120.8(3)
C5A C4A H4A 119.6
C3A C4A H4A 119.6
C6A C5A C4A 119.5(3)
C6A C5A H5A 120.2
C4A C5A H5A 120.2
C7A C6A C5A 120.8(3)
C7A C6A H6A 119.6
C5A C6A H6A 119.6
C6A C7A C8A 118.9(2)
C6A C7A H7A 120.5
C8A C7A H7A 120.5
C7A C8A C3A 122.2(2)
C7A C8A Cl1A 117.8(2)
C3A C8A Cl1A 119.8(2)
C2 O3 H3 113(2)
C1 O2 H2 108(2)
O1 C1 O2 123.8(2)
O1 C1 C2 122.6(2)
O2 C1 C2 113.5(2)
O3 C2 C1 111.5(2)
O3 C2 C3 112.1(2)
C1 C2 C3 108.6(2)
O3 C2 H2A 108.2
C1 C2 H2A 108.2
C3 C2 H2A 108.2
C8 C3 C4 117.9(2)
C8 C3 C2 123.0(2)
C4 C3 C2 119.1(2)
C5 C4 C3 121.3(3)
C5 C4 H4 119.4
C3 C4 H4 119.4
C4 C5 C6 119.7(3)
C4 C5 H5 120.1
C6 C5 H5 120.1
C7 C6 C5 120.3(3)
C7 C6 H6 119.9
C5 C6 H6 119.9
C6 C7 C8 119.3(3)
C6 C7 H7 120.3
C8 C7 H7 120.3
C3 C8 C7 121.5(2)
C3 C8 Cl1 120.72(19)
C7 C8 Cl1 117.8(2)

loop_
_geom_bond_atom_site_label_1
_geom_bond_atom_site_label_2
_geom_bond_distance
Cl1A C8A 1.747(3)
O2A C1A 1.313(3)
O2A H2AA 0.88(3)
O3A C2A 1.423(3)
O3A H3A 0.72(3)
O1A C1A 1.214(3)
C1A C2A 1.517(3)
C2A C3A 1.512(3)
C2A H2AB 1.0000
C3A C8A 1.392(3)
C3A C4A 1.394(4)
C4A C5A 1.394(4)
C4A H4A 0.9500
C5A C6A 1.388(4)
C5A H5A 0.9500
C6A C7A 1.372(4)
C6A H6A 0.9500
C7A C8A 1.386(4)
C7A H7A 0.9500
Cl1 C8 1.741(3)
O1 C1 1.217(3)
O3 C2 1.411(3)
O3 H3 0.73(3)
O2 C1 1.305(3)
O2 H2 0.90(4)
C1 C2 1.517(3)
C2 C3 1.519(3)
C2 H2A 1.0000
C3 C8 1.386(4)
C3 C4 1.390(4)
C4 C5 1.381(4)
C4 H4 0.9500
C5 C6 1.386(4)
C5 H5 0.9500
C6 C7 1.376(4)
C6 H6 0.9500
C7 C8 1.393(4)
C7 H7 0.9500

loop_
_geom_hbond_atom_site_label_D
_geom_hbond_atom_site_label_H
_geom_hbond_atom_site_label_A
_geom_hbond_distance_DH
_geom_hbond_distance_HA
_geom_hbond_distance_DA
_geom_hbond_angle_DHA
_geom_hbond_site_symmetry_A
O2A H2AA O1 0.88(3) 1.77(3) 2.635(3) 164(3) .
O3A H3A O3 0.72(3) 1.94(3) 2.666(3) 176(3) 2_554
O3 H3 O1A 0.73(3) 2.11(3) 2.772(3) 152(3) .
O2 H2 O3A 0.90(4) 1.75(4) 2.626(3) 166(3) 1_455
O2 H2 O1A 0.90(4) 2.54(3) 3.083(3) 120(3) 1_455
